data_1563950
loop_
_publ_author_name
'Xiong, Zuping'
'Zhang, Xiaoxiao'
'Liu, Longxiang'
'Zhu, Qiaozhi'
'Wang, Zhenni'
'Feng, Hui'
'Qian, Zhaosheng'

_publ_section_title
;
 Achieving Highly Efficient Aggregation-Induced Emission, Reversible and
 Irreversible Photochromism by Heavy Halogen-Regulated Photophysics and
 D-A Molecular Pattern-Controlled Photochemistry of Through-Space
 Conjugated Lumingens
;
_journal_name_full 'Chemical Science'
_journal_paper_doi 10.1039/D1SC02168K
_journal_year 2021
_chemical_formula_moiety 'C25 H25 N3'
_chemical_formula_sum 'C25 H25 N3'
_chemical_formula_weight 367.48
_space_group_crystal_system monoclinic
_space_group_IT_number 14
_space_group_name_Hall '-P 2ybc'
_space_group_name_H-M_alt 'P 1 21/c 1'
_atom_sites_solution_hydrogens geom
_atom_sites_solution_primary dual
_audit_creation_date 2020-05-21
_audit_creation_method
;
Olex2 1.3
(compiled Nov 21 2019 18:26:39 for OlexSys, GUI svn.r6003)
;
_audit_update_record
;
2021-01-06 deposited with the CCDC.	2021-07-05 downloaded from the CCDC.
;
_cell_angle_alpha 90
_cell_angle_beta 114.143(2)
_cell_angle_gamma 90
_cell_formula_units_Z 4
_cell_length_a 10.4826(6)
_cell_length_b 21.4895(11)
_cell_length_c 9.9353(4)
_cell_measurement_reflns_used 9889
_cell_measurement_temperature 150.0
_cell_measurement_theta_max 26.29
_cell_measurement_theta_min 2.33
_cell_volume 2042.31(18)
_computing_cell_refinement 'SAINT v8.37A (Bruker, 2015)'
_computing_data_reduction 'SAINT v8.37A (Bruker, 2015)'
_computing_molecular_graphics 'Olex2 1.3 (Dolomanov et al., 2009)'
_computing_publication_material 'Olex2 1.3 (Dolomanov et al., 2009)'
_computing_structure_refinement 'SHELXL 2018/3 (Sheldrick, 2015)'
_computing_structure_solution 'SHELXT 2018/2 (Sheldrick, 2018)'
_diffrn_ambient_temperature 150.0
_diffrn_measured_fraction_theta_full 0.999
_diffrn_measured_fraction_theta_max 0.998
_diffrn_measurement_device_type 'Bruker APEX-II CCD'
_diffrn_measurement_method '\f and \w scans'
_diffrn_radiation_type MoK\a
_diffrn_radiation_wavelength 0.71073
_diffrn_reflns_av_R_equivalents 0.0701
_diffrn_reflns_av_unetI/netI 0.0260
_diffrn_reflns_Laue_measured_fraction_full 0.999
_diffrn_reflns_Laue_measured_fraction_max 0.998
_diffrn_reflns_limit_h_max 13
_diffrn_reflns_limit_h_min -13
_diffrn_reflns_limit_k_max 26
_diffrn_reflns_limit_k_min -26
_diffrn_reflns_limit_l_max 12
_diffrn_reflns_limit_l_min -12
_diffrn_reflns_number 54232
_diffrn_reflns_point_group_measured_fraction_full 0.999
_diffrn_reflns_point_group_measured_fraction_max 0.998
_diffrn_reflns_theta_full 25.242
_diffrn_reflns_theta_max 26.399
_diffrn_reflns_theta_min 2.331
_diffrn_source_current 30.0
_diffrn_source_power 1.5
_diffrn_source_voltage 50.0
_diffrn_standards_number 0
_exptl_absorpt_coefficient_mu 0.071
_exptl_absorpt_correction_T_max 0.7454
_exptl_absorpt_correction_T_min 0.6893
_exptl_absorpt_correction_type multi-scan
_exptl_absorpt_process_details
;
SADABS-2016/2 (Bruker,2016/2) was used for absorption correction.
wR2(int) was 0.0742 before and 0.0648 after correction.
The Ratio of minimum to maximum transmission is 0.9247.
The \l/2 correction factor is Not present.
;
_exptl_crystal_colour yellow
_exptl_crystal_colour_primary yellow
_exptl_crystal_density_diffrn 1.195
_exptl_crystal_description block
_exptl_crystal_F_000 784
_exptl_crystal_size_max 0.25
_exptl_crystal_size_mid 0.2
_exptl_crystal_size_min 0.1
_refine_diff_density_max 0.155
_refine_diff_density_min -0.196
_refine_diff_density_rms 0.040
_refine_ls_extinction_method none
_refine_ls_goodness_of_fit_ref 1.031
_refine_ls_hydrogen_treatment constr
_refine_ls_matrix_type full
_refine_ls_number_parameters 257
_refine_ls_number_reflns 4185
_refine_ls_number_restraints 0
_refine_ls_restrained_S_all 1.031
_refine_ls_R_factor_all 0.0587
_refine_ls_R_factor_gt 0.0396
_refine_ls_shift/su_max 0.000
_refine_ls_shift/su_mean 0.000
_refine_ls_structure_factor_coef Fsqd
_refine_ls_weighting_details 'w=1/[\s^2^(Fo^2^)+(0.0495P)^2^+0.5614P] where P=(Fo^2^+2Fc^2^)/3'
_refine_ls_weighting_scheme calc
_refine_ls_wR_factor_gt 0.0926
_refine_ls_wR_factor_ref 0.1056
_reflns_Friedel_coverage 0.000
_reflns_number_gt 3215
_reflns_number_total 4185
_reflns_threshold_expression 'I > 2\s(I)'
_cod_data_source_file d1sc02168k2.cif
_cod_data_source_block mo_0521_2_0ma
_cod_database_code 1563950
_shelx_shelxl_version_number 2018/3
_shelx_space_group_comment
;
The symmetry employed for this shelxl refinement is uniquely defined
by the following loop, which should always be used as a source of
symmetry information in preference to the above space-group names.
They are only intended as comments.
;
_shelx_estimated_absorpt_t_max 0.993
_shelx_estimated_absorpt_t_min 0.982
_olex2_refinement_description
;
1. Fixed Uiso
 At 1.2 times of:
  All C(H) groups
 At 1.5 times of:
  All C(H,H,H) groups
2.a Aromatic/amide H refined with riding coordinates:
 C007(H007), C008(H008), C00C(H00C), C00E(H00E), C00F(H00F), C00G(H00G),
 C00I(H00I), C00J(H00J), C00K(H00K), C00L(H00L), C00M(H00M), C00N(H00N),
 C00O(H00O)
2.b Idealised Me refined as rotating group:
 C00P(H00A,H00B,H00D), C00Q(H00H,H00P,H00Q), C00R(H00R,H00S,H00T), C00S(H00U,
 H00V,H00W)
;
_olex2_submission_special_instructions 'No special instructions were received'

loop_
_space_group_symop_operation_xyz
'x, y, z'
'-x, y+1/2, -z+1/2'
'-x, -y, -z'
'x, -y-1/2, z-1/2'

loop_
_atom_site_label
_atom_site_type_symbol
_atom_site_fract_x
_atom_site_fract_y
_atom_site_fract_z
_atom_site_U_iso_or_equiv
_atom_site_adp_type
_atom_site_occupancy
_atom_site_site_symmetry_order
_atom_site_calc_flag
_atom_site_refinement_flags_posn
_atom_site_refinement_flags_adp
_atom_site_refinement_flags_occupancy
_atom_site_disorder_assembly
_atom_site_disorder_group
N001 N 0.73447(13) 0.89939(6) 0.60562(14) 0.0345(3) Uani 1 1 d . . . . .
N002 N 0.08929(13) 0.92527(6) 0.42867(15) 0.0367(3) Uani 1 1 d . . . . .
N003 N 0.44534(14) 0.50899(6) 0.65557(15) 0.0407(3) Uani 1 1 d . . . . .
C004 C 0.52522(14) 0.69364(6) 0.56856(14) 0.0241(3) Uani 1 1 d . . . . .
C005 C 0.47166(15) 0.56849(6) 0.62441(15) 0.0274(3) Uani 1 1 d . . . . .
C006 C 0.54853(13) 0.75999(6) 0.54691(13) 0.0241(3) Uani 1 1 d . . . . .
C007 C 0.59860(14) 0.59850(6) 0.71110(14) 0.0264(3) Uani 1 1 d . . . . .
H007 H 0.668081 0.576563 0.790236 0.032 Uiso 1 1 calc R U . . .
C008 C 0.40187(14) 0.85163(6) 0.41431(14) 0.0267(3) Uani 1 1 d . . . . .
H008 H 0.460892 0.857106 0.363802 0.032 Uiso 1 1 calc R U . . .
C009 C 0.70452(14) 0.84766(7) 0.58300(14) 0.0270(3) Uani 1 1 d . . . . .
C00A C 0.42944(13) 0.80271(6) 0.51545(14) 0.0243(3) Uani 1 1 d . . . . .
C00B C 0.79717(14) 0.74394(6) 0.56761(14) 0.0243(3) Uani 1 1 d . . . . .
C00C C 1.02521(15) 0.67463(7) 0.57400(15) 0.0302(3) Uani 1 1 d . . . . .
H00C H 1.102610 0.651153 0.575593 0.036 Uiso 1 1 calc R U . . .
C00D C 0.67664(14) 0.78206(6) 0.56308(14) 0.0247(3) Uani 1 1 d . . . . .
C00E C 0.39992(14) 0.66374(6) 0.48215(15) 0.0280(3) Uani 1 1 d . . . . .
H00E H 0.330551 0.686032 0.403659 0.034 Uiso 1 1 calc R U . . .
C00F C 0.62363(14) 0.65898(6) 0.68313(14) 0.0253(3) Uani 1 1 d . . . . .
H00F H 0.710369 0.677726 0.743483 0.030 Uiso 1 1 calc R U . . .
C00G C 0.29178(14) 0.89209(6) 0.38573(15) 0.0282(3) Uani 1 1 d . . . . .
H00G H 0.277398 0.925043 0.317305 0.034 Uiso 1 1 calc R U . . .
C00H C 0.20049(14) 0.88537(6) 0.45618(15) 0.0286(3) Uani 1 1 d . . . . .
C00I C 0.22703(14) 0.83580(7) 0.55670(15) 0.0300(3) Uani 1 1 d . . . . .
H00I H 0.167399 0.829845 0.606340 0.036 Uiso 1 1 calc R U . . .
C00J C 0.77859(15) 0.69671(6) 0.46550(15) 0.0279(3) Uani 1 1 d . . . . .
H00J H 0.687689 0.688028 0.392650 0.034 Uiso 1 1 calc R U . . .
C00K C 0.33764(14) 0.79573(7) 0.58466(15) 0.0280(3) Uani 1 1 d . . . . .
H00K H 0.351978 0.762566 0.652541 0.034 Uiso 1 1 calc R U . . .
C00L C 0.89191(15) 0.66221(7) 0.46935(16) 0.0306(3) Uani 1 1 d . . . . .
H00L H 0.877911 0.629827 0.399639 0.037 Uiso 1 1 calc R U . . .
C00M C 0.93260(14) 0.75601(6) 0.67256(15) 0.0279(3) Uani 1 1 d . . . . .
H00M H 0.947435 0.788466 0.742303 0.033 Uiso 1 1 calc R U . . .
C00N C 1.04504(14) 0.72139(7) 0.67616(15) 0.0300(3) Uani 1 1 d . . . . .
H00N H 1.136135 0.729741 0.748998 0.036 Uiso 1 1 calc R U . . .
C00O C 0.37373(15) 0.60283(7) 0.50720(15) 0.0299(3) Uani 1 1 d . . . . .
H00O H 0.288218 0.583838 0.444271 0.036 Uiso 1 1 calc R U . . .
C00P C 0.04635(17) 0.96605(7) 0.30062(19) 0.0438(4) Uani 1 1 d . . . . .
H00A H 0.123912 0.993693 0.310064 0.066 Uiso 1 1 calc R U . . .
H00B H -0.034056 0.991000 0.294614 0.066 Uiso 1 1 calc R U . . .
H00D H 0.020303 0.940892 0.211025 0.066 Uiso 1 1 calc R U . . .
C00Q C 0.54158(19) 0.47726(8) 0.78686(19) 0.0469(4) Uani 1 1 d . . . . .
H00H H 0.631163 0.470985 0.779622 0.070 Uiso 1 1 calc R U . . .
H00P H 0.502384 0.436830 0.795565 0.070 Uiso 1 1 calc R U . . .
H00Q H 0.556169 0.502560 0.874017 0.070 Uiso 1 1 calc R U . . .
C00R C 0.31348(18) 0.47944(8) 0.5698(2) 0.0467(4) Uani 1 1 d . . . . .
H00R H 0.237997 0.502348 0.581853 0.070 Uiso 1 1 calc R U . . .
H00S H 0.315204 0.436495 0.603685 0.070 Uiso 1 1 calc R U . . .
H00T H 0.297557 0.479373 0.465472 0.070 Uiso 1 1 calc R U . . .
C00S C -0.01928(17) 0.90669(8) 0.4762(2) 0.0480(4) Uani 1 1 d . . . . .
H00U H -0.063884 0.868364 0.425147 0.072 Uiso 1 1 calc R U . . .
H00V H -0.089443 0.939776 0.452611 0.072 Uiso 1 1 calc R U . . .
H00W H 0.022385 0.899421 0.582933 0.072 Uiso 1 1 calc R U . . .

loop_
_atom_site_aniso_label
_atom_site_aniso_U_11
_atom_site_aniso_U_22
_atom_site_aniso_U_33
_atom_site_aniso_U_23
_atom_site_aniso_U_13
_atom_site_aniso_U_12
N001 0.0309(7) 0.0305(7) 0.0392(7) 0.0016(5) 0.0114(5) -0.0017(5)
N002 0.0247(6) 0.0332(7) 0.0498(8) -0.0004(6) 0.0127(6) 0.0024(5)
N003 0.0445(8) 0.0276(7) 0.0446(8) 0.0048(6) 0.0127(6) -0.0069(6)
C004 0.0240(7) 0.0264(7) 0.0235(6) 0.0008(5) 0.0113(5) -0.0006(5)
C005 0.0329(8) 0.0246(7) 0.0290(7) -0.0017(5) 0.0169(6) -0.0014(6)
C006 0.0245(7) 0.0278(7) 0.0194(6) 0.0019(5) 0.0083(5) -0.0001(5)
C007 0.0280(7) 0.0279(7) 0.0249(6) 0.0031(5) 0.0124(5) 0.0041(6)
C008 0.0220(7) 0.0305(7) 0.0277(7) 0.0027(6) 0.0102(5) -0.0029(5)
C009 0.0219(7) 0.0319(8) 0.0261(7) 0.0029(6) 0.0088(5) 0.0009(6)
C00A 0.0228(7) 0.0245(7) 0.0249(6) 0.0006(5) 0.0090(5) -0.0024(5)
C00B 0.0238(7) 0.0251(7) 0.0249(6) 0.0054(5) 0.0108(5) -0.0007(5)
C00C 0.0288(7) 0.0308(7) 0.0348(7) 0.0078(6) 0.0167(6) 0.0042(6)
C00D 0.0251(7) 0.0254(7) 0.0235(6) 0.0021(5) 0.0098(5) -0.0007(5)
C00E 0.0254(7) 0.0314(8) 0.0247(6) 0.0021(6) 0.0078(5) 0.0009(6)
C00F 0.0234(7) 0.0291(7) 0.0243(6) 0.0008(5) 0.0108(5) -0.0004(5)
C00G 0.0235(7) 0.0268(7) 0.0297(7) 0.0049(6) 0.0062(6) -0.0021(5)
C00H 0.0212(7) 0.0263(7) 0.0348(7) -0.0044(6) 0.0079(6) -0.0020(5)
C00I 0.0271(7) 0.0334(8) 0.0342(7) -0.0007(6) 0.0174(6) -0.0018(6)
C00J 0.0268(7) 0.0316(7) 0.0244(6) 0.0005(6) 0.0094(5) -0.0038(6)
C00K 0.0288(7) 0.0285(7) 0.0284(7) 0.0031(6) 0.0136(6) -0.0015(6)
C00L 0.0352(8) 0.0303(8) 0.0300(7) -0.0003(6) 0.0171(6) -0.0004(6)
C00M 0.0265(7) 0.0281(7) 0.0284(7) -0.0008(6) 0.0107(6) -0.0028(6)
C00N 0.0229(7) 0.0317(8) 0.0327(7) 0.0042(6) 0.0086(6) -0.0006(6)
C00O 0.0280(7) 0.0304(7) 0.0292(7) -0.0033(6) 0.0098(6) -0.0054(6)
C00P 0.0385(9) 0.0315(8) 0.0506(10) -0.0023(7) 0.0071(7) 0.0096(7)
C00Q 0.0568(11) 0.0322(9) 0.0507(10) 0.0125(7) 0.0211(8) -0.0008(8)
C00R 0.0509(10) 0.0310(8) 0.0570(10) -0.0028(7) 0.0209(8) -0.0146(8)
C00S 0.0282(8) 0.0452(10) 0.0730(12) -0.0053(9) 0.0232(8) 0.0031(7)

loop_
_atom_type_symbol
_atom_type_description
_atom_type_scat_dispersion_real
_atom_type_scat_dispersion_imag
_atom_type_scat_source
C C 0.0033 0.0016 'International Tables Vol C Tables 4.2.6.8 and 6.1.1.4'
H H 0.0000 0.0000 'International Tables Vol C Tables 4.2.6.8 and 6.1.1.4'
N N 0.0061 0.0033 'International Tables Vol C Tables 4.2.6.8 and 6.1.1.4'

loop_
_geom_angle_atom_site_label_1
_geom_angle_atom_site_label_2
_geom_angle_atom_site_label_3
_geom_angle
_geom_angle_site_symmetry_1
_geom_angle_site_symmetry_3
_geom_angle_publ_flag
C00H N002 C00P 118.73(13) . . ?
C00H N002 C00S 118.31(13) . . ?
C00S N002 C00P 116.45(13) . . ?
C005 N003 C00Q 120.74(13) . . ?
C005 N003 C00R 120.72(13) . . ?
C00R N003 C00Q 118.06(13) . . ?
C00E C004 C006 121.62(12) . . ?
C00E C004 C00F 116.77(12) . . ?
C00F C004 C006 121.46(12) . . ?
N003 C005 C007 121.03(13) . . ?
N003 C005 C00O 122.06(13) . . ?
C00O C005 C007 116.91(12) . . ?
C00A C006 C004 117.07(11) . . ?
C00D C006 C004 121.97(12) . . ?
C00D C006 C00A 120.86(12) . . ?
C005 C007 H007 119.4 . . ?
C00F C007 C005 121.22(13) . . ?
C00F C007 H007 119.4 . . ?
C00A C008 H008 119.0 . . ?
C00G C008 H008 119.0 . . ?
C00G C008 C00A 122.07(12) . . ?
N001 C009 C00D 175.92(15) . . ?
C008 C00A C006 121.82(12) . . ?
C008 C00A C00K 116.80(12) . . ?
C00K C00A C006 121.38(12) . . ?
C00J C00B C00D 120.97(12) . . ?
C00J C00B C00M 118.38(12) . . ?
C00M C00B C00D 120.63(12) . . ?
C00L C00C H00C 120.2 . . ?
C00N C00C H00C 120.2 . . ?
C00N C00C C00L 119.60(13) . . ?
C006 C00D C009 119.35(12) . . ?
C006 C00D C00B 126.24(12) . . ?
C009 C00D C00B 114.37(11) . . ?
C004 C00E H00E 119.0 . . ?
C00O C00E C004 122.10(13) . . ?
C00O C00E H00E 118.9 . . ?
C004 C00F H00F 119.0 . . ?
C007 C00F C004 121.96(13) . . ?
C007 C00F H00F 119.0 . . ?
C008 C00G H00G 119.5 . . ?
C008 C00G C00H 121.06(13) . . ?
C00H C00G H00G 119.5 . . ?
N002 C00H C00G 121.95(13) . . ?
N002 C00H C00I 121.06(13) . . ?
C00G C00H C00I 116.99(12) . . ?
C00H C00I H00I 119.3 . . ?
C00K C00I C00H 121.44(13) . . ?
C00K C00I H00I 119.3 . . ?
C00B C00J H00J 119.8 . . ?
C00L C00J C00B 120.45(13) . . ?
C00L C00J H00J 119.8 . . ?
C00A C00K H00K 119.2 . . ?
C00I C00K C00A 121.63(13) . . ?
C00I C00K H00K 119.2 . . ?
C00C C00L C00J 120.50(13) . . ?
C00C C00L H00L 119.7 . . ?
C00J C00L H00L 119.7 . . ?
C00B C00M H00M 119.5 . . ?
C00N C00M C00B 120.93(13) . . ?
C00N C00M H00M 119.5 . . ?
C00C C00N H00N 119.9 . . ?
C00M C00N C00C 120.13(13) . . ?
C00M C00N H00N 119.9 . . ?
C005 C00O H00O 119.5 . . ?
C00E C00O C005 121.01(13) . . ?
C00E C00O H00O 119.5 . . ?
N002 C00P H00A 109.5 . . ?
N002 C00P H00B 109.5 . . ?
N002 C00P H00D 109.5 . . ?
H00A C00P H00B 109.5 . . ?
H00A C00P H00D 109.5 . . ?
H00B C00P H00D 109.5 . . ?
N003 C00Q H00H 109.5 . . ?
N003 C00Q H00P 109.5 . . ?
N003 C00Q H00Q 109.5 . . ?
H00H C00Q H00P 109.5 . . ?
H00H C00Q H00Q 109.5 . . ?
H00P C00Q H00Q 109.5 . . ?
N003 C00R H00R 109.5 . . ?
N003 C00R H00S 109.5 . . ?
N003 C00R H00T 109.5 . . ?
H00R C00R H00S 109.5 . . ?
H00R C00R H00T 109.5 . . ?
H00S C00R H00T 109.5 . . ?
N002 C00S H00U 109.5 . . ?
N002 C00S H00V 109.5 . . ?
N002 C00S H00W 109.5 . . ?
H00U C00S H00V 109.5 . . ?
H00U C00S H00W 109.5 . . ?
H00V C00S H00W 109.5 . . ?

loop_
_geom_bond_atom_site_label_1
_geom_bond_atom_site_label_2
_geom_bond_distance
_geom_bond_site_symmetry_2
_geom_bond_publ_flag
N001 C009 1.1521(18) . ?
N002 C00H 1.3812(18) . ?
N002 C00P 1.456(2) . ?
N002 C00S 1.455(2) . ?
N003 C005 1.3699(18) . ?
N003 C00Q 1.452(2) . ?
N003 C00R 1.441(2) . ?
C004 C006 1.4771(18) . ?
C004 C00E 1.3974(19) . ?
C004 C00F 1.3978(18) . ?
C005 C007 1.4110(19) . ?
C005 C00O 1.406(2) . ?
C006 C00A 1.4763(18) . ?
C006 C00D 1.3703(18) . ?
C007 H007 0.9500 . ?
C007 C00F 1.3766(19) . ?
C008 H008 0.9500 . ?
C008 C00A 1.4003(18) . ?
C008 C00G 1.3786(19) . ?
C009 C00D 1.4368(19) . ?
C00A C00K 1.4010(18) . ?
C00B C00D 1.4909(18) . ?
C00B C00J 1.3912(19) . ?
C00B C00M 1.3997(19) . ?
C00C H00C 0.9500 . ?
C00C C00L 1.384(2) . ?
C00C C00N 1.382(2) . ?
C00E H00E 0.9500 . ?
C00E C00O 1.381(2) . ?
C00F H00F 0.9500 . ?
C00G H00G 0.9500 . ?
C00G C00H 1.4052(19) . ?
C00H C00I 1.408(2) . ?
C00I H00I 0.9500 . ?
C00I C00K 1.3782(19) . ?
C00J H00J 0.9500 . ?
C00J C00L 1.387(2) . ?
C00K H00K 0.9500 . ?
C00L H00L 0.9500 . ?
C00M H00M 0.9500 . ?
C00M C00N 1.3818(19) . ?
C00N H00N 0.9500 . ?
C00O H00O 0.9500 . ?
C00P H00A 0.9800 . ?
C00P H00B 0.9800 . ?
C00P H00D 0.9800 . ?
C00Q H00H 0.9800 . ?
C00Q H00P 0.9800 . ?
C00Q H00Q 0.9800 . ?
C00R H00R 0.9800 . ?
C00R H00S 0.9800 . ?
C00R H00T 0.9800 . ?
C00S H00U 0.9800 . ?
C00S H00V 0.9800 . ?
C00S H00W 0.9800 . ?

loop_
_geom_torsion_atom_site_label_1
_geom_torsion_atom_site_label_2
_geom_torsion_atom_site_label_3
_geom_torsion_atom_site_label_4
_geom_torsion
_geom_torsion_site_symmetry_1
_geom_torsion_site_symmetry_2
_geom_torsion_site_symmetry_3
_geom_torsion_site_symmetry_4
_geom_torsion_publ_flag
N002 C00H C00I C00K 179.92(13) . . . . ?
N003 C005 C007 C00F -177.87(13) . . . . ?
N003 C005 C00O C00E 176.94(14) . . . . ?
C004 C006 C00A C008 -141.40(13) . . . . ?
C004 C006 C00A C00K 37.95(18) . . . . ?
C004 C006 C00D C009 -162.17(12) . . . . ?
C004 C006 C00D C00B 15.5(2) . . . . ?
C004 C00E C00O C005 1.7(2) . . . . ?
C005 C007 C00F C004 0.2(2) . . . . ?
C006 C004 C00E C00O -176.01(13) . . . . ?
C006 C004 C00F C007 175.08(12) . . . . ?
C006 C00A C00K C00I 179.41(13) . . . . ?
C007 C005 C00O C00E -2.0(2) . . . . ?
C008 C00A C00K C00I -1.2(2) . . . . ?
C008 C00G C00H N002 -179.76(13) . . . . ?
C008 C00G C00H C00I 0.1(2) . . . . ?
C00A C006 C00D C009 14.18(19) . . . . ?
C00A C006 C00D C00B -168.12(12) . . . . ?
C00A C008 C00G C00H -0.9(2) . . . . ?
C00B C00J C00L C00C -0.6(2) . . . . ?
C00B C00M C00N C00C 0.9(2) . . . . ?
C00D C006 C00A C008 42.08(19) . . . . ?
C00D C006 C00A C00K -138.56(14) . . . . ?
C00D C00B C00J C00L 178.95(12) . . . . ?
C00D C00B C00M C00N -179.15(12) . . . . ?
C00E C004 C006 C00A 39.66(17) . . . . ?
C00E C004 C006 C00D -143.86(13) . . . . ?
C00E C004 C00F C007 -0.61(19) . . . . ?
C00F C004 C006 C00A -135.81(13) . . . . ?
C00F C004 C006 C00D 40.66(18) . . . . ?
C00F C004 C00E C00O -0.3(2) . . . . ?
C00G C008 C00A C006 -179.25(12) . . . . ?
C00G C008 C00A C00K 1.4(2) . . . . ?
C00G C00H C00I C00K 0.0(2) . . . . ?
C00H C00I C00K C00A 0.5(2) . . . . ?
C00J C00B C00D C006 46.00(19) . . . . ?
C00J C00B C00D C009 -136.20(13) . . . . ?
C00J C00B C00M C00N -0.9(2) . . . . ?
C00L C00C C00N C00M -0.8(2) . . . . ?
C00M C00B C00D C006 -135.74(14) . . . . ?
C00M C00B C00D C009 42.06(17) . . . . ?
C00M C00B C00J C00L 0.66(19) . . . . ?
C00N C00C C00L C00J 0.6(2) . . . . ?
C00O C005 C007 C00F 1.11(19) . . . . ?
C00P N002 C00H C00G 14.2(2) . . . . ?
C00P N002 C00H C00I -165.67(13) . . . . ?
C00Q N003 C005 C007 5.9(2) . . . . ?
C00Q N003 C005 C00O -173.05(14) . . . . ?
C00R N003 C005 C007 177.78(14) . . . . ?
C00R N003 C005 C00O -1.1(2) . . . . ?
C00S N002 C00H C00G 164.93(14) . . . . ?
C00S N002 C00H C00I -15.0(2) . . . . ?
